data_7235547
loop_
_publ_author_name
'Das, Uttam Kumar'
'Jena, Rajesh K.'
'Bhattacharjee, Manish'

_publ_section_title
;
 Synthesis, structure and catalytic properties of
 [Ru(dppp)2(CH3CN)Cl][BPh4] and isolation of catalytically active
 [Ru(dppp)2Cl][BPh4]: ruthenium catalysed alkyne homocoupling and tandem
 alkyne--azide cycloaddition
;
_journal_issue 42
_journal_name_full 'RSC Adv.'
_journal_page_first 21964
_journal_paper_doi 10.1039/C4RA01411A
_journal_volume 4
_journal_year 2014
_chemical_formula_sum 'C78 H72 B Cl P4 Ru'
_chemical_formula_weight 1280.57
_space_group_IT_number 14
_space_group_name_Hall '-P 2yab'
_space_group_name_H-M_alt 'P 1 21/a 1'
_symmetry_cell_setting monoclinic
_symmetry_space_group_name_H-M 'P 1 21/a 1'
_atom_sites_solution_hydrogens geom
_atom_sites_solution_primary direct
_atom_sites_solution_secondary difmap
_audit_creation_method SHELXL-97
_cell_angle_alpha 90.000(0)
_cell_angle_beta 97.922(5)
_cell_angle_gamma 90.000(0)
_cell_formula_units_Z 4
_cell_length_a 17.742(5)
_cell_length_b 19.095(5)
_cell_length_c 19.603(5)
_cell_measurement_temperature 293(2)
_cell_volume 6578(3)
_computing_structure_refinement 'SHELXL-97 (Sheldrick, 1997)'
_computing_structure_solution 'SHELXS-97 (Sheldrick, 1990)'
_diffrn_ambient_temperature 293(2)
_diffrn_measured_fraction_theta_full 0.991
_diffrn_measured_fraction_theta_max 0.991
_diffrn_radiation_monochromator graphite
_diffrn_radiation_source 'fine-focus sealed tube'
_diffrn_radiation_type MoK\a
_diffrn_radiation_wavelength 0.71073
_diffrn_reflns_av_R_equivalents 0.2982
_diffrn_reflns_av_sigmaI/netI 0.2281
_diffrn_reflns_limit_h_max 21
_diffrn_reflns_limit_h_min -22
_diffrn_reflns_limit_k_max 23
_diffrn_reflns_limit_k_min -23
_diffrn_reflns_limit_l_max 24
_diffrn_reflns_limit_l_min -23
_diffrn_reflns_number 85071
_diffrn_reflns_theta_full 26.49
_diffrn_reflns_theta_max 26.49
_diffrn_reflns_theta_min 1.05
_exptl_absorpt_coefficient_mu 0.420
_exptl_crystal_density_diffrn 1.293
_exptl_crystal_density_method 'not measured'
_exptl_crystal_F_000 2664
_refine_diff_density_max 0.644
_refine_diff_density_min -0.732
_refine_diff_density_rms 0.097
_refine_ls_extinction_method none
_refine_ls_goodness_of_fit_ref 0.964
_refine_ls_hydrogen_treatment constr
_refine_ls_matrix_type full
_refine_ls_number_parameters 766
_refine_ls_number_reflns 13498
_refine_ls_number_restraints 0
_refine_ls_restrained_S_all 0.964
_refine_ls_R_factor_all 0.2284
_refine_ls_R_factor_gt 0.0732
_refine_ls_shift/su_max 0.020
_refine_ls_shift/su_mean 0.003
_refine_ls_structure_factor_coef Fsqd
_refine_ls_weighting_details 'calc w=1/[\s^2^(Fo^2^)+(0.0665P)^2^+0.0000P] where P=(Fo^2^+2Fc^2^)/3'
_refine_ls_weighting_scheme calc
_refine_ls_wR_factor_gt 0.1274
_refine_ls_wR_factor_ref 0.1933
_reflns_number_gt 5385
_reflns_number_total 13498
_reflns_threshold_expression >2sigma(I)
_cod_data_source_file c4ra01411a2.cif
_cod_data_source_block shelxl
_cod_original_sg_symbol_H-M P21/a
_cod_database_code 7235547

loop_
_symmetry_equiv_pos_as_xyz
'x, y, z'
'-x+1/2, y+1/2, -z'
'-x, -y, -z'
'x-1/2, -y-1/2, z'

loop_
_atom_site_label
_atom_site_type_symbol
_atom_site_fract_x
_atom_site_fract_y
_atom_site_fract_z
_atom_site_U_iso_or_equiv
_atom_site_adp_type
_atom_site_occupancy
_atom_site_symmetry_multiplicity
_atom_site_calc_flag
_atom_site_refinement_flags
C1 C 0.1921(4) 0.1474(4) 0.1831(4) 0.0392(19) Uani 1 1 d .
C2 C 0.2020(4) 0.1430(5) 0.1147(4) 0.054(2) Uani 1 1 d .
H2 H 0.2085 0.0992 0.0956 0.065 Uiso 1 1 calc R
C3 C 0.2024(5) 0.2016(5) 0.0738(5) 0.069(3) Uani 1 1 d .
H3 H 0.2099 0.1969 0.0280 0.083 Uiso 1 1 calc R
C4 C 0.1920(6) 0.2670(5) 0.1001(5) 0.078(3) Uani 1 1 d .
H4 H 0.1921 0.3066 0.0724 0.094 Uiso 1 1 calc R
C5 C 0.1815(5) 0.2727(5) 0.1674(5) 0.064(3) Uani 1 1 d .
H5 H 0.1748 0.3168 0.1857 0.077 Uiso 1 1 calc R
C6 C 0.1806(4) 0.2145(5) 0.2092(4) 0.055(2) Uani 1 1 d .
H6 H 0.1724 0.2197 0.2548 0.066 Uiso 1 1 calc R
C7 C 0.1233(4) 0.1029(4) 0.2948(4) 0.0325(18) Uani 1 1 d .
C8 C 0.1519(5) 0.1291(4) 0.3586(4) 0.049(2) Uani 1 1 d .
H8 H 0.2039 0.1260 0.3732 0.058 Uiso 1 1 calc R
C9 C 0.1058(5) 0.1598(4) 0.4015(4) 0.060(3) Uani 1 1 d .
H9 H 0.1267 0.1773 0.4442 0.072 Uiso 1 1 calc R
C10 C 0.0285(5) 0.1644(4) 0.3803(5) 0.060(3) Uani 1 1 d .
H10 H -0.0030 0.1847 0.4090 0.072 Uiso 1 1 calc R
C11 C -0.0021(5) 0.1388(5) 0.3169(5) 0.061(3) Uani 1 1 d .
H11 H -0.0543 0.1418 0.3027 0.073 Uiso 1 1 calc R
C12 C 0.0446(4) 0.1090(4) 0.2745(4) 0.048(2) Uani 1 1 d .
H12 H 0.0235 0.0924 0.2315 0.058 Uiso 1 1 calc R
C13 C 0.1242(4) 0.0167(4) 0.1750(3) 0.0362(17) Uani 1 1 d .
H13A H 0.0831 0.0465 0.1542 0.043 Uiso 1 1 calc R
H13B H 0.1532 0.0030 0.1387 0.043 Uiso 1 1 calc R
C14 C 0.0884(4) -0.0500(4) 0.2011(4) 0.042(2) Uani 1 1 d .
H14A H 0.0631 -0.0378 0.2403 0.050 Uiso 1 1 calc R
H14B H 0.0499 -0.0673 0.1651 0.050 Uiso 1 1 calc R
C15 C 0.1450(4) -0.1082(4) 0.2221(4) 0.040(2) Uani 1 1 d .
H15A H 0.1757 -0.1159 0.1855 0.048 Uiso 1 1 calc R
H15B H 0.1177 -0.1512 0.2284 0.048 Uiso 1 1 calc R
C16 C 0.1370(4) -0.0919(4) 0.3624(3) 0.0341(18) Uani 1 1 d .
C17 C 0.1220(4) -0.0374(4) 0.4057(4) 0.045(2) Uani 1 1 d .
H17 H 0.1495 0.0040 0.4060 0.054 Uiso 1 1 calc R
C18 C 0.0668(5) -0.0443(5) 0.4481(4) 0.059(3) Uani 1 1 d .
H18 H 0.0587 -0.0078 0.4776 0.070 Uiso 1 1 calc R
C19 C 0.0232(5) -0.1041(5) 0.4478(5) 0.066(3) Uani 1 1 d .
H19 H -0.0149 -0.1079 0.4758 0.079 Uiso 1 1 calc R
C20 C 0.0376(5) -0.1581(5) 0.4049(5) 0.061(3) Uani 1 1 d .
H20 H 0.0088 -0.1989 0.4039 0.073 Uiso 1 1 calc R
C21 C 0.0939(4) -0.1529(4) 0.3635(4) 0.054(2) Uani 1 1 d .
H21 H 0.1034 -0.1905 0.3358 0.065 Uiso 1 1 calc R
C22 C 0.2564(4) -0.1688(4) 0.3262(4) 0.0390(19) Uani 1 1 d .
C23 C 0.2470(5) -0.2300(4) 0.2877(5) 0.056(2) Uani 1 1 d .
H23 H 0.2176 -0.2289 0.2446 0.067 Uiso 1 1 calc R
C24 C 0.2799(6) -0.2921(5) 0.3113(6) 0.078(3) Uani 1 1 d .
H24 H 0.2723 -0.3322 0.2844 0.094 Uiso 1 1 calc R
C25 C 0.3234(6) -0.2951(6) 0.3737(7) 0.086(4) Uani 1 1 d .
H25 H 0.3447 -0.3375 0.3897 0.103 Uiso 1 1 calc R
C26 C 0.3363(5) -0.2360(6) 0.4135(6) 0.080(3) Uani 1 1 d .
H26 H 0.3676 -0.2381 0.4556 0.096 Uiso 1 1 calc R
C27 C 0.3023(5) -0.1731(5) 0.3904(4) 0.056(2) Uani 1 1 d .
H27 H 0.3102 -0.1333 0.4178 0.067 Uiso 1 1 calc R
C28 C 0.3045(4) -0.0819(4) 0.1445(4) 0.0385(19) Uani 1 1 d .
C29 C 0.2592(5) -0.0634(5) 0.0838(4) 0.052(2) Uani 1 1 d .
H29 H 0.2538 -0.0166 0.0711 0.063 Uiso 1 1 calc R
C30 C 0.2220(5) -0.1152(5) 0.0421(4) 0.059(3) Uani 1 1 d .
H30 H 0.1889 -0.1024 0.0030 0.071 Uiso 1 1 calc R
C31 C 0.2331(5) -0.1848(5) 0.0576(5) 0.060(3) Uani 1 1 d .
H31 H 0.2080 -0.2189 0.0290 0.072 Uiso 1 1 calc R
C32 C 0.2816(5) -0.2041(5) 0.1154(5) 0.061(3) Uani 1 1 d .
H32 H 0.2902 -0.2512 0.1258 0.074 Uiso 1 1 calc R
C33 C 0.3176(4) -0.1527(4) 0.1582(4) 0.045(2) Uani 1 1 d .
H33 H 0.3511 -0.1658 0.1968 0.055 Uiso 1 1 calc R
C34 C 0.4338(4) -0.0624(4) 0.2440(4) 0.046(2) Uani 1 1 d .
C35 C 0.4380(5) -0.0922(5) 0.3087(5) 0.064(3) Uani 1 1 d .
H35 H 0.3970 -0.0890 0.3335 0.077 Uiso 1 1 calc R
C36 C 0.5043(6) -0.1274(5) 0.3367(5) 0.080(3) Uani 1 1 d .
H36 H 0.5087 -0.1449 0.3813 0.096 Uiso 1 1 calc R
C37 C 0.5624(6) -0.1359(6) 0.2988(8) 0.092(4) Uani 1 1 d .
H37 H 0.6059 -0.1602 0.3174 0.110 Uiso 1 1 calc R
C38 C 0.5576(6) -0.1091(6) 0.2338(7) 0.092(4) Uani 1 1 d .
H38 H 0.5972 -0.1156 0.2080 0.110 Uiso 1 1 calc R
C39 C 0.4936(5) -0.0724(5) 0.2070(5) 0.067(3) Uani 1 1 d .
H39 H 0.4906 -0.0538 0.1628 0.080 Uiso 1 1 calc R
C40 C 0.3777(5) 0.0481(4) 0.1510(4) 0.056(2) Uani 1 1 d .
H40A H 0.4043 0.0240 0.1178 0.067 Uiso 1 1 calc R
H40B H 0.3332 0.0701 0.1255 0.067 Uiso 1 1 calc R
C41 C 0.4299(5) 0.1060(4) 0.1847(4) 0.054(2) Uani 1 1 d .
H41A H 0.4733 0.0847 0.2125 0.065 Uiso 1 1 calc R
H41B H 0.4488 0.1334 0.1489 0.065 Uiso 1 1 calc R
C42 C 0.3901(4) 0.1546(4) 0.2297(4) 0.050(2) Uani 1 1 d .
H42A H 0.3423 0.1696 0.2038 0.060 Uiso 1 1 calc R
H42B H 0.4214 0.1960 0.2399 0.060 Uiso 1 1 calc R
C43 C 0.4677(4) 0.1035(4) 0.3552(4) 0.044(2) Uani 1 1 d .
C44 C 0.4873(5) 0.0484(5) 0.3986(4) 0.059(3) Uani 1 1 d .
H44 H 0.4510 0.0146 0.4046 0.071 Uiso 1 1 calc R
C45 C 0.5605(5) 0.0422(5) 0.4337(4) 0.066(3) Uani 1 1 d .
H45 H 0.5726 0.0039 0.4625 0.079 Uiso 1 1 calc R
C46 C 0.6147(5) 0.0908(5) 0.4268(5) 0.065(3) Uani 1 1 d .
H46 H 0.6632 0.0867 0.4514 0.078 Uiso 1 1 calc R
C47 C 0.5970(5) 0.1452(5) 0.3837(5) 0.078(3) Uani 1 1 d .
H47 H 0.6338 0.1785 0.3777 0.094 Uiso 1 1 calc R
C48 C 0.5242(5) 0.1516(5) 0.3483(5) 0.077(3) Uani 1 1 d .
H48 H 0.5130 0.1896 0.3189 0.092 Uiso 1 1 calc R
C49 C 0.3429(4) 0.1912(4) 0.3596(4) 0.042(2) Uani 1 1 d .
C50 C 0.3456(5) 0.1859(5) 0.4310(5) 0.061(3) Uani 1 1 d .
H50 H 0.3594 0.1435 0.4525 0.074 Uiso 1 1 calc R
C51 C 0.3283(5) 0.2421(6) 0.4706(5) 0.075(3) Uani 1 1 d .
H51 H 0.3298 0.2379 0.5181 0.090 Uiso 1 1 calc R
C52 C 0.3084(5) 0.3053(6) 0.4373(7) 0.080(3) Uani 1 1 d .
H52 H 0.2973 0.3439 0.4631 0.096 Uiso 1 1 calc R
C53 C 0.3050(5) 0.3116(5) 0.3686(6) 0.071(3) Uani 1 1 d .
H53 H 0.2905 0.3540 0.3475 0.085 Uiso 1 1 calc R
C54 C 0.3228(4) 0.2559(4) 0.3290(5) 0.053(2) Uani 1 1 d .
H54 H 0.3215 0.2614 0.2817 0.064 Uiso 1 1 calc R
C55 C -0.1201(4) -0.1028(4) 0.1501(4) 0.041(2) Uani 1 1 d .
C56 C -0.1055(5) -0.1273(4) 0.0858(4) 0.052(2) Uani 1 1 d .
H56 H -0.1271 -0.1033 0.0467 0.062 Uiso 1 1 calc R
C57 C -0.0608(5) -0.1850(5) 0.0775(5) 0.065(3) Uani 1 1 d .
H57 H -0.0521 -0.1978 0.0336 0.078 Uiso 1 1 calc R
C58 C -0.0291(5) -0.2238(5) 0.1332(6) 0.066(3) Uani 1 1 d .
H58 H 0.0005 -0.2630 0.1274 0.080 Uiso 1 1 calc R
C59 C -0.0424(5) -0.2032(5) 0.1973(5) 0.061(3) Uani 1 1 d .
H59 H -0.0220 -0.2290 0.2356 0.073 Uiso 1 1 calc R
C60 C -0.0855(4) -0.1447(4) 0.2058(4) 0.047(2) Uani 1 1 d .
H60 H -0.0924 -0.1319 0.2503 0.056 Uiso 1 1 calc R
C61 C -0.2549(4) -0.0397(4) 0.1081(4) 0.046(2) Uani 1 1 d .
C62 C -0.2992(5) 0.0172(5) 0.0851(5) 0.069(3) Uani 1 1 d .
H62 H -0.2797 0.0622 0.0932 0.083 Uiso 1 1 calc R
C63 C -0.3726(6) 0.0088(7) 0.0499(6) 0.095(4) Uani 1 1 d .
H63 H -0.4011 0.0485 0.0365 0.114 Uiso 1 1 calc R
C64 C -0.4032(6) -0.0531(7) 0.0350(5) 0.084(4) Uani 1 1 d .
H64 H -0.4519 -0.0570 0.0107 0.101 Uiso 1 1 calc R
C65 C -0.3620(6) -0.1114(7) 0.0559(6) 0.096(4) Uani 1 1 d .
H65 H -0.3824 -0.1557 0.0459 0.116 Uiso 1 1 calc R
C66 C -0.2874(5) -0.1040(5) 0.0931(5) 0.082(3) Uani 1 1 d .
H66 H -0.2600 -0.1441 0.1077 0.098 Uiso 1 1 calc R
C67 C -0.1862(4) -0.0197(4) 0.2364(4) 0.043(2) Uani 1 1 d .
C68 C -0.2565(5) -0.0216(4) 0.2587(4) 0.055(2) Uani 1 1 d .
H68 H -0.2991 -0.0280 0.2259 0.066 Uiso 1 1 calc R
C69 C -0.2679(6) -0.0146(5) 0.3270(5) 0.073(3) Uani 1 1 d .
H69 H -0.3168 -0.0177 0.3389 0.087 Uiso 1 1 calc R
C70 C -0.2071(6) -0.0031(4) 0.3772(5) 0.065(3) Uani 1 1 d .
H70 H -0.2142 0.0024 0.4230 0.079 Uiso 1 1 calc R
C71 C -0.1354(5) 0.0000(4) 0.3580(4) 0.062(3) Uani 1 1 d .
H71 H -0.0934 0.0074 0.3912 0.074 Uiso 1 1 calc R
C72 C -0.1253(5) -0.0078(4) 0.2899(4) 0.052(2) Uani 1 1 d .
H72 H -0.0762 -0.0050 0.2785 0.062 Uiso 1 1 calc R
C73 C -0.1248(4) 0.0382(4) 0.1335(4) 0.040(2) Uani 1 1 d .
C74 C -0.1442(5) 0.1056(5) 0.1542(4) 0.054(2) Uani 1 1 d .
H74 H -0.1811 0.1096 0.1834 0.064 Uiso 1 1 calc R
C75 C -0.1112(6) 0.1665(5) 0.1336(5) 0.066(3) Uani 1 1 d .
H75 H -0.1256 0.2098 0.1491 0.080 Uiso 1 1 calc R
C76 C -0.0567(5) 0.1621(5) 0.0896(5) 0.069(3) Uani 1 1 d .
H76 H -0.0344 0.2026 0.0751 0.083 Uiso 1 1 calc R
C77 C -0.0358(5) 0.0979(5) 0.0676(5) 0.062(3) Uani 1 1 d .
H77 H 0.0012 0.0945 0.0385 0.075 Uiso 1 1 calc R
C78 C -0.0702(4) 0.0380(4) 0.0888(4) 0.047(2) Uani 1 1 d .
H78 H -0.0559 -0.0050 0.0722 0.057 Uiso 1 1 calc R
P1 P 0.18586(11) 0.06933(11) 0.23646(10) 0.0352(5) Uani 1 1 d .
P2 P 0.20754(11) -0.08725(10) 0.30195(10) 0.0347(5) Uani 1 1 d .
P3 P 0.34539(11) -0.01748(12) 0.20814(10) 0.0386(5) Uani 1 1 d .
P4 P 0.37082(11) 0.11628(11) 0.31065(10) 0.0382(5) Uani 1 1 d .
Cl1 Cl 0.30280(11) 0.01081(11) 0.42229(9) 0.0486(5) Uani 1 1 d .
Ru1 Ru 0.28660(3) 0.01631(3) 0.29913(3) 0.03206(18) Uani 1 1 d .
B1 B -0.1704(5) -0.0320(5) 0.1575(5) 0.042(2) Uani 1 1 d .

loop_
_atom_site_aniso_label
_atom_site_aniso_U_11
_atom_site_aniso_U_22
_atom_site_aniso_U_33
_atom_site_aniso_U_23
_atom_site_aniso_U_13
_atom_site_aniso_U_12
C1 0.033(5) 0.037(5) 0.045(5) 0.000(4) -0.001(4) 0.002(4)
C2 0.062(6) 0.045(6) 0.053(6) 0.009(5) 0.001(5) -0.004(5)
C3 0.091(8) 0.065(7) 0.050(6) 0.005(5) 0.005(5) -0.027(6)
C4 0.124(9) 0.055(7) 0.054(7) 0.021(6) 0.009(6) -0.012(7)
C5 0.081(7) 0.033(6) 0.076(7) 0.009(5) 0.002(6) -0.008(5)
C6 0.054(6) 0.055(6) 0.055(6) -0.001(5) 0.003(4) -0.007(5)
C7 0.034(5) 0.032(5) 0.032(4) 0.003(3) 0.005(4) -0.001(4)
C8 0.044(5) 0.047(6) 0.053(6) 0.006(4) 0.003(4) 0.007(4)
C9 0.069(7) 0.059(7) 0.046(6) -0.010(5) -0.010(5) 0.003(5)
C10 0.060(7) 0.057(7) 0.069(7) -0.004(5) 0.025(5) 0.009(5)
C11 0.038(5) 0.067(7) 0.075(7) -0.001(5) 0.001(5) 0.002(5)
C12 0.037(5) 0.056(6) 0.049(5) -0.003(4) -0.001(4) 0.006(4)
C13 0.032(4) 0.033(4) 0.042(4) 0.001(4) 0.001(3) -0.002(4)
C14 0.028(4) 0.051(5) 0.048(5) -0.008(4) 0.007(4) -0.008(4)
C15 0.035(5) 0.035(5) 0.051(5) -0.002(4) 0.009(4) -0.005(4)
C16 0.031(4) 0.039(5) 0.034(4) 0.004(4) 0.008(3) -0.004(4)
C17 0.046(5) 0.046(6) 0.043(5) 0.002(4) 0.008(4) 0.002(4)
C18 0.062(6) 0.072(7) 0.047(5) -0.008(5) 0.025(5) 0.000(5)
C19 0.041(5) 0.085(8) 0.081(7) 0.024(6) 0.038(5) 0.012(5)
C20 0.054(6) 0.055(7) 0.079(7) 0.008(5) 0.027(5) -0.006(5)
C21 0.045(5) 0.054(6) 0.066(6) -0.001(5) 0.014(5) -0.008(5)
C22 0.036(5) 0.031(5) 0.051(5) -0.003(4) 0.006(4) 0.004(4)
C23 0.053(6) 0.042(6) 0.076(7) -0.008(5) 0.017(5) 0.011(5)
C24 0.082(8) 0.041(6) 0.114(10) -0.013(6) 0.020(7) 0.008(6)
C25 0.072(8) 0.047(7) 0.141(12) 0.015(8) 0.023(8) 0.006(6)
C26 0.070(7) 0.072(8) 0.095(9) 0.032(7) 0.004(6) 0.012(6)
C27 0.059(6) 0.046(6) 0.061(6) 0.010(5) 0.003(5) 0.011(5)
C28 0.034(5) 0.047(6) 0.035(5) -0.005(4) 0.010(4) -0.002(4)
C29 0.062(6) 0.056(6) 0.041(5) -0.011(5) 0.013(5) 0.000(5)
C30 0.057(6) 0.077(8) 0.041(5) -0.021(5) 0.000(4) 0.002(5)
C31 0.068(7) 0.060(7) 0.055(6) -0.032(5) 0.017(5) -0.008(5)
C32 0.065(7) 0.040(6) 0.076(7) -0.015(5) 0.002(6) 0.003(5)
C33 0.038(5) 0.053(6) 0.047(5) 0.001(5) 0.012(4) 0.003(4)
C34 0.030(5) 0.049(6) 0.058(6) -0.008(5) 0.007(4) -0.003(4)
C35 0.043(6) 0.075(7) 0.073(7) 0.003(6) 0.008(5) 0.008(5)
C36 0.075(8) 0.084(8) 0.075(8) 0.012(6) -0.013(6) 0.010(7)
C37 0.026(6) 0.093(10) 0.153(12) -0.039(9) -0.001(8) 0.008(6)
C38 0.049(7) 0.102(10) 0.129(11) -0.038(9) 0.029(8) -0.004(7)
C39 0.044(6) 0.077(7) 0.082(7) -0.013(6) 0.016(5) -0.005(5)
C40 0.063(6) 0.055(6) 0.054(6) -0.006(5) 0.023(5) -0.018(5)
C41 0.063(6) 0.048(6) 0.054(6) -0.002(4) 0.019(5) -0.017(5)
C42 0.052(5) 0.044(5) 0.050(5) 0.005(4) -0.005(4) -0.013(4)
C43 0.040(5) 0.038(5) 0.050(5) -0.006(4) -0.005(4) 0.002(4)
C44 0.032(5) 0.075(7) 0.070(6) 0.021(5) 0.004(5) -0.004(5)
C45 0.043(6) 0.085(8) 0.067(6) 0.024(5) 0.000(5) 0.000(5)
C46 0.031(5) 0.076(8) 0.080(7) -0.002(6) -0.018(5) -0.007(5)
C47 0.039(6) 0.073(8) 0.117(9) 0.014(7) -0.010(6) -0.016(5)
C48 0.045(6) 0.055(7) 0.122(9) 0.023(6) -0.018(6) -0.015(5)
C49 0.022(4) 0.038(5) 0.066(6) -0.008(4) 0.000(4) -0.010(4)
C50 0.063(6) 0.047(6) 0.070(7) -0.014(5) -0.003(5) 0.007(5)
C51 0.074(7) 0.074(8) 0.076(7) -0.030(6) 0.006(6) -0.001(6)
C52 0.045(6) 0.055(8) 0.138(11) -0.035(8) 0.005(7) 0.008(5)
C53 0.051(6) 0.046(7) 0.115(9) 0.000(7) 0.004(7) -0.001(5)
C54 0.042(5) 0.040(6) 0.075(7) -0.003(5) 0.002(5) -0.003(4)
C55 0.031(5) 0.045(6) 0.047(5) 0.006(4) -0.001(4) -0.008(4)
C56 0.049(6) 0.051(6) 0.056(6) 0.002(5) 0.009(5) -0.002(5)
C57 0.065(7) 0.055(7) 0.078(7) -0.006(6) 0.022(6) 0.001(5)
C58 0.050(6) 0.042(6) 0.105(9) 0.009(6) 0.003(6) 0.015(5)
C59 0.050(6) 0.044(6) 0.084(8) 0.010(5) -0.006(5) -0.008(5)
C60 0.047(5) 0.047(6) 0.047(5) 0.005(4) 0.004(4) -0.006(4)
C61 0.042(5) 0.043(6) 0.054(5) -0.001(4) 0.014(4) 0.001(4)
C62 0.049(6) 0.059(6) 0.094(7) 0.024(6) -0.009(5) -0.003(5)
C63 0.057(7) 0.104(10) 0.115(10) 0.023(8) -0.024(7) 0.002(7)
C64 0.055(8) 0.127(12) 0.066(7) -0.017(8) -0.010(6) -0.003(8)
C65 0.058(8) 0.089(10) 0.139(11) -0.040(8) 0.001(7) -0.016(7)
C66 0.055(7) 0.050(7) 0.136(10) -0.027(6) -0.003(6) 0.001(5)
C67 0.040(5) 0.037(5) 0.052(5) 0.012(4) 0.008(4) -0.001(4)
C68 0.051(6) 0.058(6) 0.056(6) -0.005(5) 0.011(4) -0.008(5)
C69 0.075(7) 0.058(6) 0.090(8) -0.003(6) 0.032(6) -0.015(6)
C70 0.094(8) 0.051(7) 0.057(6) -0.004(5) 0.030(6) 0.002(6)
C71 0.068(7) 0.062(7) 0.051(6) -0.003(5) -0.007(5) 0.009(5)
C72 0.053(6) 0.059(6) 0.040(5) 0.007(4) 0.000(4) -0.003(5)
C73 0.035(5) 0.039(5) 0.041(5) 0.006(4) -0.009(4) 0.004(4)
C74 0.051(6) 0.055(6) 0.053(6) 0.000(5) 0.001(4) -0.002(5)
C75 0.083(8) 0.039(6) 0.074(7) -0.006(5) 0.000(6) -0.003(5)
C76 0.055(7) 0.064(8) 0.086(8) 0.017(6) -0.001(6) -0.015(6)
C77 0.045(6) 0.067(7) 0.074(7) 0.019(6) 0.009(5) -0.003(5)
C78 0.049(5) 0.042(6) 0.049(5) 0.002(4) 0.001(4) 0.007(4)
P1 0.0304(12) 0.0356(13) 0.0385(12) 0.0000(10) 0.0004(9) -0.0013(9)
P2 0.0314(11) 0.0347(13) 0.0382(12) -0.0011(10) 0.0056(9) -0.0008(9)
P3 0.0373(12) 0.0414(12) 0.0366(11) -0.0026(11) 0.0029(9) -0.0051(11)
P4 0.0332(12) 0.0344(13) 0.0445(13) 0.0005(10) -0.0032(10) -0.0044(10)
Cl1 0.0508(13) 0.0577(14) 0.0352(11) 0.0011(10) -0.0022(9) -0.0098(11)
Ru1 0.0307(3) 0.0327(3) 0.0320(3) -0.0005(3) 0.0014(3) -0.0016(3)
B1 0.036(5) 0.047(7) 0.042(5) -0.004(5) 0.004(4) -0.004(5)

loop_
_atom_type_symbol
_atom_type_description
_atom_type_scat_dispersion_real
_atom_type_scat_dispersion_imag
_atom_type_scat_source
C C 0.0033 0.0016 'International Tables Vol C Tables 4.2.6.8 and 6.1.1.4'
H H 0.0000 0.0000 'International Tables Vol C Tables 4.2.6.8 and 6.1.1.4'
P P 0.1023 0.0942 'International Tables Vol C Tables 4.2.6.8 and 6.1.1.4'
Cl Cl 0.1484 0.1585 'International Tables Vol C Tables 4.2.6.8 and 6.1.1.4'
Ru Ru -1.2594 0.8363 'International Tables Vol C Tables 4.2.6.8 and 6.1.1.4'
B B 0.0013 0.0007 'International Tables Vol C Tables 4.2.6.8 and 6.1.1.4'

loop_
_geom_angle_atom_site_label_1
_geom_angle_atom_site_label_2
_geom_angle_atom_site_label_3
_geom_angle
C2 C1 C6 117.0(8)
C2 C1 P1 122.1(6)
C6 C1 P1 120.7(6)
C1 C2 C3 121.9(9)
C4 C3 C2 120.6(9)
C5 C4 C3 118.6(9)
C4 C5 C6 121.7(9)
C5 C6 C1 120.2(8)
C8 C7 C12 117.1(7)
C8 C7 P1 121.3(6)
C12 C7 P1 121.4(6)
C9 C8 C7 122.1(8)
C8 C9 C10 119.4(8)
C11 C10 C9 120.1(8)
C10 C11 C12 119.8(8)
C11 C12 C7 121.5(8)
C14 C13 P1 118.4(5)
C15 C14 C13 114.0(6)
C14 C15 P2 111.8(5)
C17 C16 C21 117.6(7)
C17 C16 P2 124.1(6)
C21 C16 P2 118.2(6)
C18 C17 C16 120.6(8)
C17 C18 C19 121.5(8)
C20 C19 C18 118.1(8)
C21 C20 C19 121.2(9)
C20 C21 C16 120.9(8)
C23 C22 C27 116.7(8)
C23 C22 P2 124.3(7)
C27 C22 P2 118.9(6)
C24 C23 C22 122.0(9)
C25 C24 C23 120.2(10)
C24 C25 C26 120.6(11)
C25 C26 C27 119.6(10)
C26 C27 C22 120.9(9)
C33 C28 C29 118.3(7)
C33 C28 P3 118.8(6)
C29 C28 P3 122.8(6)
C28 C29 C30 119.7(8)
C31 C30 C29 121.1(9)
C32 C31 C30 119.8(8)
C31 C32 C33 119.4(9)
C28 C33 C32 121.4(8)
C35 C34 C39 118.6(8)
C35 C34 P3 118.6(6)
C39 C34 P3 122.6(7)
C34 C35 C36 119.5(9)
C37 C36 C35 120.2(10)
C36 C37 C38 120.6(11)
C37 C38 C39 119.4(11)
C34 C39 C38 121.5(10)
C41 C40 P3 116.9(6)
C42 C41 C40 112.9(7)
C41 C42 P4 114.7(6)
C44 C43 C48 116.6(8)
C44 C43 P4 122.7(6)
C48 C43 P4 120.7(7)
C43 C44 C45 121.0(8)
C46 C45 C44 121.3(9)
C47 C46 C45 118.8(8)
C46 C47 C48 120.2(9)
C43 C48 C47 122.1(9)
C54 C49 C50 117.7(8)
C54 C49 P4 122.6(7)
C50 C49 P4 119.6(7)
C51 C50 C49 121.7(9)
C50 C51 C52 118.0(10)
C53 C52 C51 121.4(10)
C52 C53 C54 120.8(10)
C53 C54 C49 120.4(9)
C56 C55 C60 113.0(8)
C56 C55 B1 121.7(7)
C60 C55 B1 125.3(7)
C57 C56 C55 123.5(8)
C58 C57 C56 121.1(9)
C59 C58 C57 118.0(9)
C58 C59 C60 120.9(9)
C59 C60 C55 123.4(8)
C66 C61 C62 115.5(8)
C66 C61 B1 121.3(8)
C62 C61 B1 123.0(8)
C61 C62 C63 121.4(10)
C64 C63 C62 122.8(11)
C63 C64 C65 118.6(11)
C64 C65 C66 119.6(10)
C61 C66 C65 122.1(10)
C68 C67 C72 113.6(7)
C68 C67 B1 125.5(7)
C72 C67 B1 120.9(7)
C67 C68 C69 124.2(8)
C70 C69 C68 120.1(9)
C71 C70 C69 118.4(9)
C70 C71 C72 120.5(8)
C71 C72 C67 123.2(8)
C78 C73 C74 113.7(7)
C78 C73 B1 125.6(7)
C74 C73 B1 120.5(7)
C75 C74 C73 123.6(8)
C74 C75 C76 119.4(9)
C77 C76 C75 119.6(9)
C76 C77 C78 119.7(9)
C77 C78 C73 123.9(8)
C13 P1 C7 104.4(3)
C13 P1 C1 98.6(3)
C7 P1 C1 99.3(3)
C13 P1 Ru1 118.1(2)
C7 P1 Ru1 108.7(2)
C1 P1 Ru1 124.6(2)
C22 P2 C15 104.3(3)
C22 P2 C16 97.6(3)
C15 P2 C16 98.9(3)
C22 P2 Ru1 116.6(2)
C15 P2 Ru1 116.2(2)
C16 P2 Ru1 120.0(3)
C40 P3 C28 99.9(4)
C40 P3 C34 103.4(4)
C28 P3 C34 100.6(4)
C40 P3 Ru1 120.2(3)
C28 P3 Ru1 122.8(2)
C34 P3 Ru1 106.9(3)
C42 P4 C49 103.8(4)
C42 P4 C43 101.0(4)
C49 P4 C43 99.1(3)
C42 P4 Ru1 115.1(3)
C49 P4 Ru1 117.3(2)
C43 P4 Ru1 117.8(3)
P1 Ru1 P3 96.56(8)
P1 Ru1 Cl1 122.89(7)
P3 Ru1 Cl1 140.55(8)
P1 Ru1 P4 97.42(7)
P3 Ru1 P4 87.30(7)
Cl1 Ru1 P4 87.34(7)
P1 Ru1 P2 87.78(7)
P3 Ru1 P2 96.62(7)
Cl1 Ru1 P2 86.04(7)
P4 Ru1 P2 173.11(7)
C67 B1 C55 111.8(7)
C67 B1 C73 107.9(6)
C55 B1 C73 110.3(6)
C67 B1 C61 107.7(6)
C55 B1 C61 109.4(6)
C73 B1 C61 109.7(6)

loop_
_geom_bond_atom_site_label_1
_geom_bond_atom_site_label_2
_geom_bond_distance
C1 C2 1.379(10)
C1 C6 1.405(10)
C1 P1 1.833(8)
C2 C3 1.377(10)
C3 C4 1.372(12)
C4 C5 1.363(11)
C5 C6 1.382(11)
C7 C8 1.376(9)
C7 C12 1.403(9)
C7 P1 1.818(7)
C8 C9 1.382(10)
C9 C10 1.381(11)
C10 C11 1.376(11)
C11 C12 1.375(10)
C13 C14 1.541(9)
C13 P1 1.815(7)
C14 C15 1.517(9)
C15 P2 1.834(7)
C16 C17 1.391(9)
C16 C21 1.394(10)
C16 P2 1.841(7)
C17 C18 1.375(10)
C18 C19 1.379(11)
C19 C20 1.376(11)
C20 C21 1.374(10)
C22 C23 1.389(10)
C22 C27 1.403(10)
C22 P2 1.813(8)
C23 C24 1.373(11)
C24 C25 1.354(13)
C25 C26 1.371(13)
C26 C27 1.393(11)
C28 C33 1.390(10)
C28 C29 1.387(10)
C28 P3 1.829(8)
C29 C30 1.391(10)
C30 C31 1.372(11)
C31 C32 1.376(11)
C32 C33 1.389(10)
C34 C35 1.383(11)
C34 C39 1.380(10)
C34 P3 1.840(8)
C35 C36 1.398(12)
C36 C37 1.361(13)
C37 C38 1.364(14)
C38 C39 1.376(13)
C40 C41 1.533(10)
C40 P3 1.825(7)
C41 C42 1.520(10)
C42 P4 1.823(7)
C43 C44 1.368(10)
C43 C48 1.380(10)
C43 P4 1.833(8)
C44 C45 1.389(10)
C45 C46 1.358(11)
C46 C47 1.348(11)
C47 C48 1.386(11)
C49 C54 1.398(10)
C49 C50 1.399(10)
C49 P4 1.828(8)
C50 C51 1.384(11)
C51 C52 1.393(13)
C52 C53 1.346(12)
C53 C54 1.378(11)
C55 C56 1.400(10)
C55 C60 1.422(10)
C55 B1 1.638(11)
C56 C57 1.380(11)
C57 C58 1.374(11)
C58 C59 1.367(11)
C59 C60 1.378(11)
C61 C66 1.372(10)
C61 C62 1.380(10)
C61 B1 1.675(11)
C62 C63 1.397(12)
C63 C64 1.317(13)
C64 C65 1.363(13)
C65 C66 1.427(12)
C67 C68 1.378(10)
C67 C72 1.416(10)
C67 B1 1.626(11)
C68 C69 1.389(11)
C69 C70 1.374(12)
C70 C71 1.377(11)
C71 C72 1.380(10)
C73 C78 1.394(10)
C73 C74 1.408(10)
C73 B1 1.665(11)
C74 C75 1.386(11)
C75 C76 1.384(12)
C76 C77 1.367(12)
C77 C78 1.387(10)
P1 Ru1 2.263(2)
P2 Ru1 2.429(2)
P3 Ru1 2.280(2)
P4 Ru1 2.416(2)
Cl1 Ru1 2.394(2)
